data_1575592
loop_
_publ_author_name
'Piyawongsiri, Thitirat'
'Gaston, Anand J.'
'Abdul Rahman, Maisarah'
'Hughes, Jack W. J.'
'Rudman, George E.'
'Lowy, Phoebe A.'
'Nichol, Gary S.'
'Morrison, Carole A.'
'Phomphrai, Khamphee'
'Garden, Jennifer A.'

_publ_section_title
;
 Heterometallic Li/Zn, Li/Al and Li/In catalysts for <i>rac</i>-lactide
 ring-opening polymerisation: "ate" or "non-ate" pathways?
;
_journal_issue 20
_journal_name_full 'Catalysis science &amp; technology'
_journal_page_first 6113
_journal_page_last 6121
_journal_paper_doi 10.1039/d5cy00872g
_journal_volume 15
_journal_year 2025
_chemical_formula_moiety 'C23 H24 Cl2 In Li N2 O6'
_chemical_formula_sum 'C23 H24 Cl2 In Li N2 O6'
_chemical_formula_weight 617.120
_space_group_crystal_system monoclinic
_space_group_IT_number 14
_space_group_name_Hall '-P 2ybc'
_space_group_name_H-M_alt 'P 1 21/c 1'
_symmetry_Int_Tables_number 14
_atom_sites_solution_primary dual
_audit_creation_date 2024-12-16
_audit_creation_method
;
Olex2 1.5-beta
(compiled 2024.02.16 svn.r378c4104 for OlexSys, GUI svn.r6928)
;
_audit_update_record
;
2025-04-22 deposited with the CCDC.	2025-08-21 downloaded from the CCDC.
;
_cell_angle_alpha 90
_cell_angle_beta 96.153(1)
_cell_angle_gamma 90
_cell_formula_units_Z 4
_cell_length_a 9.2410(1)
_cell_length_b 19.9078(1)
_cell_length_c 13.6849(1)
_cell_measurement_reflns_used 50765
_cell_measurement_temperature 100.00(10)
_cell_measurement_theta_max 76.8000
_cell_measurement_theta_min 3.9030
_cell_volume 2503.08(4)
_computing_cell_refinement 'CrysAlisPro 1.171.43.143a (Rigaku OD, 2024)'
_computing_data_collection 'CrysAlisPro 1.171.43.143a (Rigaku OD, 2024)'
_computing_data_reduction 'CrysAlisPro 1.171.43.143a (Rigaku OD, 2024)'
_computing_molecular_graphics 'Olex2 1.5-beta (Dolomanov et al., 2009)'
_computing_publication_material 'Olex2 1.5-beta (Dolomanov et al., 2009)'
_computing_structure_refinement 'olex2.refine 1.5-beta (Bourhis et al., 2015)'
_computing_structure_solution 'SHELXT  (Sheldrick, 2015)'
_diffrn_ambient_environment N~2~
_diffrn_ambient_temperature 100.00(10)
_diffrn_detector 'Hybrid Pixel Array Detector'
_diffrn_detector_area_resol_mean 10.0000
_diffrn_detector_type 'HyPix-Arc 100'
_diffrn_measured_fraction_theta_full 1.0000
_diffrn_measured_fraction_theta_max 0.9934
_diffrn_measurement_details
;
List of Runs (angles in degrees, time in seconds):

  # Type    Start    End  Width  t~exp~   \w     \q     \k     \f   Frames
#--------------------------------------------------------------------------
  1  \w    102.00 167.00   0.50    0.06    --   96.20  38.00  30.00  130
  2  \w     43.00  90.00   0.50    0.06    --   96.20 -99.00 -30.00   94
  3  \w    107.00 159.00   0.50    0.06    --   96.20  77.00  90.00  104
  4  \w     35.00  70.00   0.50    0.06    --   96.20 -77.00-120.00   70
  5  \w   -147.00 -99.00   0.50    0.06    --  -87.45 -77.00   0.00   96
  6  \w    -44.00 -18.00   0.50    0.06    --  -87.45  57.00-120.00   52
  7  \w   -101.00 -40.00   0.50    0.06    --  -87.45 125.00-120.00  122
  8  \w    -67.00 -25.00   0.50    0.06    --  -87.45  77.00   0.00   84
  9  \w    -64.00 -25.00   0.50    0.06    --  -87.45  77.00 150.00   78
 10  \w    -43.00  12.00   0.50    0.06    --  -54.93  57.00-120.00  110
 11  \w    -19.00  17.00   0.50    0.06    --  -54.93  38.00  30.00   72
 12  \w    -17.00   9.00   0.50    0.06    --  -54.93  38.00   0.00   52
 13  \w    -18.00  17.00   0.50    0.06    --   51.93 -38.00  90.00   70
 14  \w     57.00  89.00   0.50    0.06    --   51.89  38.00  30.00   64
 15  \w    -45.00 -20.00   0.50    0.06    --    2.00 131.00  33.66   50
 16  \w     33.00  58.00   0.50    0.06    --   34.00  56.00  -7.26   50
 17  \w   -101.00 -75.00   0.50    0.06    --  -95.50 125.00-146.11   52
 18  \w     53.00  89.00   0.50    0.06    --  102.53 -95.00 -90.00   72
 19  \w     40.00  71.00   0.50    0.06    --  102.53 -77.00-150.00   62
 20  \w     42.00  92.00   0.50    0.06    --  102.53 -95.00 -60.00  100
 21  \w     42.00  69.00   0.50    0.06    --  102.53 -77.00  90.00   54
 22  \w     44.00  91.00   0.50    0.06    --  102.53 -95.00 -30.00   94
 23  \w    127.00 160.00   0.50    0.06    --  102.53  77.00 120.00   66
 24  \w    101.00 128.00   0.50    0.06    --  102.53  61.00   0.00   54
 25  \w    146.00 171.00   0.50    0.06    --  102.53  61.00   0.00   50
 26  \w    113.00 151.00   0.50    0.06    --  102.53  15.00  60.00   76
 27  \w     55.00  81.00   0.50    0.06    --  102.53 -95.00-150.00   52
 28  \w     41.00  68.00   0.50    0.06    --  102.53 -77.00 -60.00   54
 29  \w     97.00 123.00   0.50    0.06    --  102.53 125.00-120.00   52
 30  \w    131.00 157.00   0.50    0.06    --  102.53 125.00 150.00   52
 31  \w    130.00 164.00   0.50    0.06    --  102.53 125.00-120.00   68
 32  \w     41.00  73.00   0.50    0.06    --  102.53 -77.00 -90.00   64
 33  \w     40.00  65.00   0.50    0.06    --  102.53 -77.00 -30.00   50
 34  \w     44.00  70.00   0.50    0.06    --  102.53 -77.00   0.00   52
 35  \w    121.00 150.00   0.50    0.06    --  102.53  77.00-120.00   58
 36  \w    128.00 164.00   0.50    0.06    --  102.53 125.00  90.00   72
 37  \w    103.00 147.00   0.50    0.06    --  102.53  15.00 -90.00   88
 38  \w     49.00  76.00   0.50    0.06    --  102.53 -95.00 150.00   54
 39  \w     44.00  91.00   0.50    0.06    --  102.53 -95.00   0.00   94
 40  \w     43.00  69.00   0.50    0.06    --  102.53 -77.00-180.00   52
 41  \w    118.00 143.00   0.50    0.06    --  102.53  15.00-120.00   50
 42  \w    105.00 131.00   0.50    0.06    --  102.53  15.00  30.00   52
 43  \w    109.00 135.00   0.50    0.06    --  102.53  77.00  90.00   52
 44  \w     43.00  69.00   0.50    0.06    --  102.53-125.00-120.00   52
 45  \w    139.00 169.00   0.50    0.06    --  102.53  61.00  60.00   60
 46  \w    102.00 134.00   0.50    0.06    --  102.53  61.00  60.00   64
 47  \w     18.00  43.00   0.50    0.06    --   51.89-105.00-114.00   50
 48  \w     43.00  69.00   0.50    0.06    --  102.53 -77.00  90.00   52
 49  \w     65.00  91.00   0.50    0.06    --  102.53 -95.00 -30.00   52
 50  \w    123.00 149.00   0.50    0.06    --  102.53  61.00 -90.00   52
 51  \w    142.00 167.00   0.50    0.06    --  102.53 125.00  90.00   50
 52  \w    131.00 157.00   0.50    0.06    --  102.53 125.00 150.00   52
 53  \w     57.00  88.00   0.50    0.06    --  102.53-125.00-180.00   62
 54  \w   -149.00-124.00   0.50    0.06    --  -87.49-105.00-114.00   50
 55  \w     43.00  69.00   0.50    0.06    --  102.53 -77.00 120.00   52
 56  \w     65.00  91.00   0.50    0.06    --  102.53 -95.00 -30.00   52
 57  \w    131.00 157.00   0.50    0.06    --  102.53 125.00 150.00   52
 58  \w     43.00  69.00   0.50    0.06    --  102.53 -77.00  90.00   52
 59  \w    -65.00 -40.00   0.50    0.06    --  -55.02 105.00 -14.00   50
 60  \w     65.00  91.00   0.50    0.06    --  102.53 -95.00 -30.00   52
 61  \w    131.00 157.00   0.50    0.06    --  102.53 125.00 150.00   52
 62  \w     43.00  69.00   0.50    0.06    --  102.53 -77.00  90.00   52
 63  \w     26.00  54.00   0.50    0.06    --   30.00  64.00 -41.07   56
 64  \w     33.00  59.00   0.50    0.06    --   34.00  58.00  32.44   52
 65  \w     33.00  59.00   0.50    0.06    --   34.00  57.00-140.40   52
 66  \w     33.00  59.00   0.50    0.06    --   34.00  56.00 168.22   52
 67  \w     32.00  59.00   0.50    0.06    --   34.00  60.00 102.37   54
 68  \w     53.00 122.00   0.50    0.06    --   51.89  50.00-135.86  138
 69  \w   -139.00 -69.00   0.50    0.06    --  -70.00 -55.00 147.82  140
 70  \w   -147.00 -80.00   0.50    0.06    --  -78.00 -56.00-138.00  134
 71  \w   -147.00 -77.00   0.50    0.06    --  -78.00 -55.00 -54.74  140
 72  \w   -147.00 -78.00   0.50    0.06    --  -78.00 -54.00 105.61  138
 73  \w   -147.00 -77.00   0.50    0.06    --  -78.00 -55.00  74.66  140
 74  \w   -148.00 -79.00   0.50    0.06    --  -78.00 -48.00 -36.80  138
 75  \w   -147.00 -77.00   0.50    0.06    --  -78.00 -55.00 179.19  140
 76  \w   -151.00 -82.00   0.50    0.06    --  -82.00 -54.00  39.66  138
 77  \w   -151.00 -82.00   0.50    0.06    --  -82.00 -54.00  -0.47  138
 78  \w   -151.00 -81.00   0.50    0.06    --  -82.00 -55.00 -91.85  140
 79  \w   -150.00 -80.00   0.50    0.06    --  -82.00 -61.00 133.12  140
 80  \w   -151.00 -81.00   0.50    0.06    --  -82.00 -56.00 -70.27  140
 81  \w   -152.00 -82.00   0.50    0.06    --  -82.00 -51.00  55.88  140
 82  \w   -152.00 -82.00   0.50    0.06    --  -82.00 -51.00-164.83  140
 83  \w   -160.00 -89.00   0.50    0.06    --  -94.00 -67.00 -94.98  142
 84  \w    -92.00 -34.00   0.50    0.06    --  -95.50  97.00-152.25  116
 85  \w   -162.00 -91.00   0.50    0.06    --  -95.50 -65.00  41.99  142
 86  \w   -163.00 -92.00   0.50    0.06    --  -95.50 -63.00  94.82  142
 87  \w   -162.00 -91.00   0.50    0.06    --  -95.50 -66.00 -40.25  142
 88  \w    -97.00 -32.00   0.50    0.06    --  -95.50 115.00  30.47  130
 89  \w     38.00 101.00   0.50    0.06    --  102.53-125.00  90.00  126
 90  \w    100.00 171.00   0.50    0.06    --  102.53  61.00 150.00  142
 91  \w     38.00 101.00   0.50    0.06    --  102.53-125.00-150.00  126
 92  \w    100.00 171.00   0.50    0.06    --  102.53  61.00-150.00  142
 93  \w     40.00  92.00   0.50    0.06    --  102.53 -95.00  90.00  104
 94  \w    102.00 151.00   0.50    0.06    --  102.53  15.00 -30.00   98
 95  \w    100.00 171.00   0.50    0.06    --  102.53  61.00  90.00  142
 96  \w    100.00 171.00   0.50    0.06    --  102.53  61.00-180.00  142
 97  \w    105.00 173.00   0.50    0.06    --  102.53  45.00 -30.00  136
 98  \w     38.00 101.00   0.50    0.06    --  102.53-125.00-180.00  126
 99  \w    104.00 174.00   0.50    0.06    --  102.53  30.00 150.00  140
100  \w    100.00 160.00   0.50    0.06    --  102.53  61.00-120.00  120
101  \w    102.00 151.00   0.50    0.06    --  102.53  15.00-150.00   98
;
_diffrn_measurement_device 'four-circle diffractometer'
_diffrn_measurement_device_type 'XtaLAB Synergy R, HyPix-Arc 100'
_diffrn_measurement_method '\w scans'
_diffrn_orient_matrix_type 'CrysAlisPro convention (1999,Acta A55,543-557)'
_diffrn_orient_matrix_UB_11 0.0704067000
_diffrn_orient_matrix_UB_12 -0.0324013000
_diffrn_orient_matrix_UB_13 0.0957333000
_diffrn_orient_matrix_UB_21 0.0740381000
_diffrn_orient_matrix_UB_22 0.0672947000
_diffrn_orient_matrix_UB_23 0.0303222000
_diffrn_orient_matrix_UB_31 -0.1331140000
_diffrn_orient_matrix_UB_32 0.0202894000
_diffrn_orient_matrix_UB_33 0.0521032000
_diffrn_radiation_monochromator mirror
_diffrn_radiation_probe x-ray
_diffrn_radiation_type 'Cu K\a'
_diffrn_radiation_wavelength 1.54184
_diffrn_reflns_av_R_equivalents 0.0397
_diffrn_reflns_av_unetI/netI 0.0145
_diffrn_reflns_Laue_measured_fraction_full 1.0000
_diffrn_reflns_Laue_measured_fraction_max 0.9934
_diffrn_reflns_limit_h_max 10
_diffrn_reflns_limit_h_min -11
_diffrn_reflns_limit_k_max 25
_diffrn_reflns_limit_k_min -25
_diffrn_reflns_limit_l_max 17
_diffrn_reflns_limit_l_min -16
_diffrn_reflns_number 87855
_diffrn_reflns_point_group_measured_fraction_full 1.0000
_diffrn_reflns_point_group_measured_fraction_max 0.9934
_diffrn_reflns_theta_full 67.6840
_diffrn_reflns_theta_max 77.17
_diffrn_reflns_theta_min 3.94
_diffrn_source 'Rotating-anode X-ray tube'
_diffrn_source_current 30.0
_diffrn_source_type 'PhotonJet R (Cu) X-ray Source'
_diffrn_source_voltage 40.0
_exptl_absorpt_coefficient_mu 9.865
_exptl_absorpt_correction_T_max 0.830
_exptl_absorpt_correction_T_min 0.313
_exptl_absorpt_correction_type gaussian
_exptl_absorpt_process_details
;
CrysAlisPro 1.171.43.143a (Rigaku Oxford Diffraction, 2024)
Numerical absorption correction based on gaussian integration over
a multifaceted crystal model
Empirical absorption correction using spherical harmonics,
implemented in SCALE3 ABSPACK scaling algorithm.
;
_exptl_crystal_colour 'clear colourless'
_exptl_crystal_density_diffrn 1.638
_exptl_crystal_description rod
_exptl_crystal_F_000 1247.898
_exptl_crystal_recrystallization_method
'The material was recrystallised from a mixture of benzene, 1,2-dichloroethane and hexane  by vapour diffusion'
_exptl_crystal_size_max 0.2
_exptl_crystal_size_mid 0.07
_exptl_crystal_size_min 0.05
_exptl_crystal_size_rad 0.051
_refine_diff_density_max 1.3598
_refine_diff_density_min -0.6364
_refine_diff_density_rms 0.0635
_refine_ls_d_res_high 0.7906
_refine_ls_d_res_low 11.2331
_refine_ls_goodness_of_fit_ref 1.0525
_refine_ls_hydrogen_treatment refall
_refine_ls_matrix_type full
_refine_ls_number_constraints 0
_refine_ls_number_parameters 532
_refine_ls_number_reflns 5281
_refine_ls_number_restraints 27
_refine_ls_restrained_S_all 1.0495
_refine_ls_R_factor_all 0.0216
_refine_ls_R_factor_gt 0.0206
_refine_ls_shift/su_max 0.0004
_refine_ls_shift/su_mean 0.0001
_refine_ls_structure_factor_coef Fsqd
_refine_ls_weighting_details 'w=1/[\s^2^(Fo^2^)+(0.0273P)^2^+1.8623P] where P=(Fo^2^+2Fc^2^)/3'
_refine_ls_weighting_scheme calc
_refine_ls_wR_factor_gt 0.0528
_refine_ls_wR_factor_ref 0.0533
_reflns_Friedel_coverage 0.0
_reflns_limit_h_max 11
_reflns_limit_h_min -11
_reflns_limit_k_max 25
_reflns_limit_k_min 0
_reflns_limit_l_max 17
_reflns_limit_l_min 0
_reflns_number_gt 5042
_reflns_number_total 5281
_reflns_threshold_expression I>=2u(I)
_cod_data_source_file d5cy00872g2.cif
_cod_data_source_block JG24021
_cod_depositor_comments 'Adding full bibliography for 1575589--1575592.cif.'
_cod_database_code 1575592
_chemical_oxdiff_formula C23H24Cl2InLiN2O6
_chemical_oxdiff_usercomment '@ 100 K  L2-In/Li'
_olex2_refinement_description
;
1. Rigid body (RIGU) restrains
 C22, H22a, H22b
 with sigma for 1-2 distances of 0.004 and sigma for 1-3 distances of 0.004
 C23, H23b, H23a
 with sigma for 1-2 distances of 0.004 and sigma for 1-3 distances of 0.004
 C21, H21a, H21b
 with sigma for 1-2 distances of 0.004 and sigma for 1-3 distances of 0.004
;
_olex2_refine_details
;
Refinement using NoSpherA2, an implementation of
NOn-SPHERical Atom-form-factors in Olex2.
Please cite:
F. Kleemiss et al. Chem. Sci. DOI 10.1039/D0SC05526C - 2021
NoSpherA2 implementation of HAR makes use of
tailor-made aspherical atomic form factors calculated
on-the-fly from a Hirshfeld-partitioned electron density (ED) - not from
spherical-atom form factors.

The ED is calculated from a gaussian basis set single determinant SCF
wavefunction - either Hartree-Fock or DFT using selected funtionals
 - for a fragment of the crystal.
This fragment can be embedded in an electrostatic crystal field by employing cluster charges
or modelled using implicit solvation models, depending on the software used.
The following options were used:
   SOFTWARE:       ORCA 5.0
   PARTITIONING:   NoSpherA2
   INT ACCURACY:   Normal
   METHOD:         R2SCAN
   BASIS SET:      x2c-TZVP
   CHARGE:         0
   MULTIPLICITY:   1
   RELATIVISTIC:   DKH2
   DATE:           2024-12-16_12-28-16
;
_olex2_diffrn_ambient_temperature_device 'Oxford Cryosystems Cryostream 1000'
_olex2_exptl_crystal_mounting_method 'The crystal was mounted on a MITIGEN holder in Paratone oil.'
_olex2_submission_original_sample_id L2-In/Li
_olex2_submission_special_instructions 'No special instructions were received'
_oxdiff_exptl_absorpt_empirical_details
;
Empirical correction (ABSPACK) includes:
- Absorption correction using spherical harmonics
- Frame scaling
;
_oxdiff_exptl_absorpt_empirical_full_max 1.140
_oxdiff_exptl_absorpt_empirical_full_min 0.848

loop_
_space_group_symop_id
_space_group_symop_operation_xyz
1 x,y,z
2 -x,y+1/2,-z+1/2
3 -x,-y,-z
4 x,-y-1/2,z-1/2

loop_
_atom_site_label
_atom_site_type_symbol
_atom_site_fract_x
_atom_site_fract_y
_atom_site_fract_z
_atom_site_U_iso_or_equiv
_atom_site_adp_type
_atom_site_occupancy
_atom_site_refinement_flags_posn
_atom_site_refinement_flags_adp
In1 In 0.744439(12) 0.648141(6) 0.256163(8) 0.01810(5) Uani 1.000000 . .
Cl1 Cl 0.60668(5) 0.71806(2) 0.13172(3) 0.02759(10) Uani 1.000000 . .
Cl2 Cl 0.96719(5) 0.66154(3) 0.17387(4) 0.03275(11) Uani 1.000000 . .
O1 O 0.87927(13) 0.57827(6) 0.34991(9) 0.0215(3) Uani 1.000000 . .
O2 O 1.02852(14) 0.46519(7) 0.31064(10) 0.0266(3) Uani 1.000000 . .
O3 O 1.23076(15) 0.44613(7) 0.40900(10) 0.0313(3) Uani 1.000000 . .
O4 O 0.68088(13) 0.55073(6) 0.20679(9) 0.0219(3) Uani 1.000000 . .
O5 O 0.79365(14) 0.43795(7) 0.14078(10) 0.0263(3) Uani 1.000000 . .
O6 O 0.64693(14) 0.38917(6) 0.02123(9) 0.0230(3) Uani 1.000000 . .
N1 N 0.79124(18) 0.71699(7) 0.38195(11) 0.0233(3) Uani 1.000000 . .
N2 N 0.52820(18) 0.63895(8) 0.32501(11) 0.0224(3) Uani 1.000000 . .
C1 C 0.98961(19) 0.59256(9) 0.41306(13) 0.0206(3) Uani 1.000000 . .
C2 C 1.10710(19) 0.54633(9) 0.43561(13) 0.0224(4) Uani 1.000000 . .
C3 C 1.2185(2) 0.56015(11) 0.51130(14) 0.0265(4) Uani 1.000000 . .
H3 H 1.303(3) 0.5227(12) 0.526(2) 0.046(7) Uani 1.000000 . .
C4 C 1.2216(2) 0.61861(10) 0.56672(14) 0.0283(4) Uani 1.000000 . .
C5 C 1.1103(2) 0.66505(11) 0.54286(14) 0.0273(4) Uani 1.000000 . .
H5 H 1.104(3) 0.7113(14) 0.583(2) 0.058(8) Uani 1.000000 . .
C6 C 0.9981(2) 0.65442(9) 0.46718(14) 0.0237(4) Uani 1.000000 . .
C7 C 0.8924(2) 0.70848(9) 0.45316(14) 0.0244(4) Uani 1.000000 . .
H7 H 0.904(3) 0.7463(12) 0.5101(17) 0.045(7) Uani 1.000000 . .
C8 C 1.1144(2) 0.48340(9) 0.37932(13) 0.0228(4) Uani 1.000000 . .
C9 C 1.2481(3) 0.38610(12) 0.35309(18) 0.0344(5) Uani 1.000000 . .
H9a H 1.266(4) 0.3978(14) 0.280(2) 0.067(9) Uani 1.000000 . .
H9b H 1.345(4) 0.3628(15) 0.390(2) 0.072(10) Uani 1.000000 . .
H9c H 1.146(4) 0.3569(14) 0.349(3) 0.062(9) Uani 1.000000 . .
C10 C 1.3390(3) 0.63215(15) 0.64926(18) 0.0383(5) Uani 1.000000 . .
H10a H 1.407(4) 0.5877(18) 0.663(3) 0.085(12) Uani 1.000000 . .
H10b H 1.406(3) 0.6734(17) 0.633(2) 0.072(10) Uani 1.000000 . .
H10c H 1.290(5) 0.642(2) 0.714(2) 0.103(15) Uani 1.000000 . .
C11 C 0.55257(19) 0.52531(8) 0.17925(12) 0.0189(3) Uani 1.000000 . .
C12 C 0.54015(18) 0.46751(8) 0.11812(12) 0.0185(3) Uani 1.000000 . .
C13 C 0.4032(2) 0.44272(9) 0.08215(14) 0.0206(3) Uani 1.000000 . .
H13 H 0.401(2) 0.4018(12) 0.0327(18) 0.036(6) Uani 1.000000 . .
C14 C 0.27504(19) 0.47070(9) 0.10904(14) 0.0231(4) Uani 1.000000 . .
C15 C 0.2880(2) 0.52453(9) 0.17479(14) 0.0230(4) Uani 1.000000 . .
H15 H 0.194(3) 0.5482(13) 0.201(2) 0.050(7) Uani 1.000000 . .
C16 C 0.42284(19) 0.55204(9) 0.21054(13) 0.0207(3) Uani 1.000000 . .
C17 C 0.4199(2) 0.60438(9) 0.28445(14) 0.0234(4) Uani 1.000000 . .
H17 H 0.312(3) 0.6128(14) 0.3092(18) 0.045(7) Uani 1.000000 . .
C18 C 0.67298(19) 0.43201(9) 0.09537(13) 0.0194(3) Uani 1.000000 . .
C19 C 0.7678(2) 0.34944(11) -0.00306(18) 0.0307(4) Uani 1.000000 . .
H19a H 0.725(3) 0.3178(14) -0.061(2) 0.067(9) Uani 1.000000 . .
H19b H 0.854(3) 0.3807(14) -0.024(2) 0.058(8) Uani 1.000000 . .
H19c H 0.815(3) 0.3183(12) 0.0615(18) 0.035(6) Uani 1.000000 . .
C20 C 0.1289(2) 0.44214(12) 0.07221(18) 0.0307(4) Uani 1.000000 . .
H20a H 0.128(3) 0.4222(16) 0.0009(19) 0.064(10) Uani 1.000000 . .
H20b H 0.098(3) 0.3998(15) 0.119(2) 0.070(11) Uani 1.000000 . .
H20c H 0.044(3) 0.4789(16) 0.074(2) 0.068(10) Uani 1.000000 . .
C21 C 0.6979(2) 0.77629(9) 0.38530(14) 0.0270(4) Uani 1.000000 . U
H21a H 0.726(3) 0.8005(12) 0.4551(17) 0.040(6) Uani 1.000000 . U
H21b H 0.720(3) 0.8099(13) 0.3216(18) 0.045(7) Uani 1.000000 . U
C22 C 0.5351(2) 0.75892(10) 0.37244(15) 0.0297(4) Uani 1.000000 . U
H22a H 0.478(3) 0.7923(13) 0.4196(18) 0.044(7) Uani 1.000000 . U
H22b H 0.492(3) 0.7677(12) 0.2945(17) 0.043(7) Uani 1.000000 . U
C23 C 0.4983(2) 0.68720(10) 0.40107(14) 0.0275(4) Uani 1.000000 . U
H23a H 0.385(3) 0.6841(13) 0.4125(17) 0.041(6) Uani 1.000000 . U
H23b H 0.566(3) 0.6736(11) 0.4681(17) 0.032(5) Uani 1.000000 . U
Li1 Li 0.8541(4) 0.50229(17) 0.2501(3) 0.0284(7) Uani 1.000000 . .

loop_
_atom_site_aniso_label
_atom_site_aniso_U_11
_atom_site_aniso_U_22
_atom_site_aniso_U_33
_atom_site_aniso_U_12
_atom_site_aniso_U_13
_atom_site_aniso_U_23
In1 0.02063(8) 0.01647(7) 0.01781(7) 0.00031(4) 0.00485(5) -0.00038(4)
Cl1 0.0345(2) 0.0275(2) 0.0211(2) 0.00486(18) 0.00421(17) 0.00414(16)
Cl2 0.0277(2) 0.0418(3) 0.0311(2) 0.0010(2) 0.01398(19) 0.0034(2)
O1 0.0211(6) 0.0186(6) 0.0244(6) 0.0008(5) 0.0004(5) -0.0008(5)
O2 0.0213(7) 0.0263(7) 0.0317(7) 0.0038(5) 0.0015(5) -0.0032(5)
O3 0.0275(7) 0.0386(8) 0.0274(7) 0.0113(6) 0.0016(6) 0.0037(6)
O4 0.0177(6) 0.0180(6) 0.0304(6) -0.0002(5) 0.0037(5) -0.0063(5)
O5 0.0168(6) 0.0279(7) 0.0343(7) 0.0012(5) 0.0026(5) -0.0102(5)
O6 0.0200(6) 0.0223(6) 0.0276(6) -0.0027(5) 0.0063(5) -0.0050(5)
N1 0.0297(8) 0.0204(7) 0.0202(7) 0.0009(6) 0.0038(6) -0.0025(6)
N2 0.0227(8) 0.0255(7) 0.0201(7) 0.0014(6) 0.0071(6) 0.0010(6)
C1 0.0208(9) 0.0199(8) 0.0211(8) -0.0029(7) 0.0020(7) 0.0003(6)
C2 0.0178(8) 0.0253(9) 0.0242(9) -0.0014(7) 0.0028(7) 0.0035(7)
C3 0.0218(9) 0.0328(10) 0.0246(9) -0.0044(8) 0.0006(7) 0.0048(8)
H3 0.045(17) 0.032(14) 0.062(18) 0.016(13) 0.008(14) 0.032(13)
C4 0.0254(10) 0.0337(10) 0.0251(9) -0.0092(8) -0.0006(7) 0.0018(8)
C5 0.0290(10) 0.0299(10) 0.0226(9) -0.0089(8) 0.0010(8) 0.0010(8)
H5 0.08(2) 0.047(18) 0.049(18) -0.014(16) 0.016(16) -0.008(15)
C6 0.0256(10) 0.0237(9) 0.0220(9) -0.0050(7) 0.0036(7) -0.0010(7)
C7 0.0313(10) 0.0211(9) 0.0212(9) -0.0033(7) 0.0048(7) -0.0028(7)
H7 0.067(19) 0.042(16) 0.025(13) 0.002(14) 0.001(13) -0.007(12)
C8 0.0204(9) 0.0248(9) 0.0238(9) 0.0015(7) 0.0054(7) 0.0039(7)
C9 0.0348(13) 0.0383(12) 0.0311(11) 0.0161(10) 0.0080(10) 0.0073(9)
H9a 0.11(3) 0.042(18) 0.053(19) 0.005(17) 0.022(18) 0.007(16)
H9b 0.08(2) 0.07(2) 0.07(2) 0.066(19) -0.008(18) 0.006(17)
H9c 0.06(2) 0.036(18) 0.09(3) 0.011(16) 0.03(2) -0.005(16)
C10 0.0335(12) 0.0492(14) 0.0301(12) -0.0123(12) -0.0063(10) 0.0038(10)
H10a 0.07(2) 0.08(3) 0.10(3) 0.02(2) -0.03(2) -0.00(2)
H10b 0.06(2) 0.08(2) 0.06(2) -0.05(2) -0.020(17) 0.022(19)
H10c 0.12(3) 0.16(4) 0.04(2) -0.04(3) 0.03(2) -0.01(2)
C11 0.0174(8) 0.0175(8) 0.0220(8) 0.0003(6) 0.0031(6) -0.0000(6)
C12 0.0158(8) 0.0180(8) 0.0219(8) -0.0007(6) 0.0037(6) 0.0014(6)
C13 0.0173(9) 0.0197(8) 0.0248(9) -0.0021(7) 0.0025(7) 0.0027(7)
H13 0.017(13) 0.038(15) 0.053(17) 0.003(11) 0.003(11) 0.005(13)
C14 0.0151(8) 0.0255(9) 0.0287(9) -0.0001(7) 0.0026(7) 0.0050(7)
C15 0.0175(9) 0.0243(9) 0.0278(9) 0.0004(7) 0.0051(7) 0.0037(7)
H15 0.034(15) 0.056(18) 0.07(2) 0.011(14) 0.040(14) -0.000(15)
C16 0.0170(8) 0.0208(8) 0.0251(8) 0.0025(7) 0.0060(7) 0.0032(7)
C17 0.0210(9) 0.0252(9) 0.0252(9) 0.0019(7) 0.0076(7) 0.0010(7)
H17 0.027(15) 0.07(2) 0.043(16) 0.008(14) 0.004(12) -0.010(14)
C18 0.0154(8) 0.0197(8) 0.0236(8) -0.0016(6) 0.0044(6) -0.0014(6)
C19 0.0265(11) 0.0265(10) 0.0401(12) 0.0001(9) 0.0086(9) -0.0102(9)
H19a 0.06(2) 0.054(18) 0.08(2) 0.003(15) -0.001(16) -0.061(18)
H19b 0.037(17) 0.047(18) 0.09(2) -0.006(15) 0.014(16) -0.007(17)
H19c 0.036(16) 0.031(15) 0.040(16) 0.009(12) 0.017(12) 0.005(13)
C20 0.0181(10) 0.0323(11) 0.0408(12) -0.0028(8) -0.0012(8) 0.0029(9)
H20a 0.042(17) 0.11(3) 0.038(16) -0.019(17) 0.009(13) -0.055(18)
H20b 0.047(19) 0.06(2) 0.09(3) -0.045(17) -0.023(18) 0.03(2)
H20c 0.023(16) 0.07(2) 0.11(3) 0.013(16) -0.000(16) -0.02(2)
C21 0.0368(11) 0.0200(9) 0.0254(9) 0.0039(8) 0.0085(8) -0.0015(7)
H21a 0.059(16) 0.033(11) 0.030(5) -0.002(8) 0.008(4) -0.004(3)
H21b 0.072(19) 0.034(11) 0.030(7) -0.005(8) 0.013(6) 0.003(4)
C22 0.0365(11) 0.0261(10) 0.0269(10) 0.0082(8) 0.0045(8) -0.0034(8)
H22a 0.052(15) 0.046(14) 0.033(9) 0.022(7) 0.004(5) -0.010(5)
H22b 0.062(16) 0.037(14) 0.029(5) 0.018(9) -0.000(3) -0.005(3)
C23 0.0291(11) 0.0308(10) 0.0241(9) 0.0015(8) 0.0093(8) -0.0026(8)
H23a 0.032(5) 0.062(17) 0.031(11) 0.001(3) 0.010(2) 0.004(9)
H23b 0.040(8) 0.029(12) 0.029(7) -0.002(7) 0.003(4) -0.002(5)
Li1 0.0196(15) 0.0250(16) 0.0398(18) 0.0037(13) -0.0004(13) -0.0081(14)

loop_
_atom_type_symbol
_atom_type_scat_dispersion_real
_atom_type_scat_dispersion_imag
_atom_type_scat_source
_atom_type_scat_dispersion_source
C 0.01788 0.00908 'NoSpherA2: Chem.Sci. 2021, DOI:10.1039/D0SC05526C' 'Brennan, Cowan, Rev. Sci. Instrum., 1992, 63, 850'
Cl 0.36457 0.70364 'NoSpherA2: Chem.Sci. 2021, DOI:10.1039/D0SC05526C' 'Brennan, Cowan, Rev. Sci. Instrum., 1992, 63, 850'
H 0.00000 0.00000 'NoSpherA2: Chem.Sci. 2021, DOI:10.1039/D0SC05526C' 'Brennan, Cowan, Rev. Sci. Instrum., 1992, 63, 850'
In 0.10899 5.05381 'NoSpherA2: Chem.Sci. 2021, DOI:10.1039/D0SC05526C' 'Brennan, Cowan, Rev. Sci. Instrum., 1992, 63, 850'
Li 0.00142 0.00034 'NoSpherA2: Chem.Sci. 2021, DOI:10.1039/D0SC05526C' 'Brennan, Cowan, Rev. Sci. Instrum., 1992, 63, 850'
N 0.03110 0.01806 'NoSpherA2: Chem.Sci. 2021, DOI:10.1039/D0SC05526C' 'Brennan, Cowan, Rev. Sci. Instrum., 1992, 63, 850'
O 0.04960 0.03234 'NoSpherA2: Chem.Sci. 2021, DOI:10.1039/D0SC05526C' 'Brennan, Cowan, Rev. Sci. Instrum., 1992, 63, 850'

loop_
_exptl_crystal_face_index_h
_exptl_crystal_face_index_k
_exptl_crystal_face_index_l
_exptl_crystal_face_perp_dist
0 0 1 0.0220
0 0 -1 0.0307
-2 1 0 0.0941
2 -1 0 0.0990
0 1 0 0.0467
0 -1 0 0.0255
-1 -1 1 0.0731
-1 2 1 0.0828
1 1 -1 0.1033
1 -2 -1 0.0783
0 2 1 0.0361
0 -2 -1 0.0250
-1 -1 0 0.0775
1 1 0 0.1072
0 1 -1 0.0374
0 -1 1 0.0183

loop_
_geom_angle_atom_site_label_1
_geom_angle_atom_site_label_2
_geom_angle_atom_site_label_3
_geom_angle
_geom_angle_site_symmetry_1
_geom_angle_site_symmetry_3
_geom_angle_publ_flag
Cl2 In1 Cl1 91.037(17) . . ?
O1 In1 Cl1 171.88(3) . . ?
O1 In1 Cl2 83.44(4) . . ?
O4 In1 Cl1 101.13(4) . . ?
O4 In1 Cl2 99.80(4) . . ?
O4 In1 O1 74.09(5) . . ?
N1 In1 Cl1 103.49(4) . . ?
N1 In1 Cl2 100.71(4) . . ?
N1 In1 O1 83.45(5) . . ?
N1 In1 O4 147.44(5) . . ?
N2 In1 Cl1 85.44(4) . . ?
N2 In1 Cl2 176.45(4) . . ?
N2 In1 O1 100.01(5) . . ?
N2 In1 O4 80.49(5) . . ?
N2 In1 N1 80.59(6) . . ?
C1 O1 In1 127.54(11) . . ?
Li1 O1 In1 93.56(11) . . ?
Li1 O1 C1 129.50(15) . . ?
Li1 O2 C8 132.77(16) . . ?
C9 O3 C8 115.65(16) . . ?
C11 O4 In1 131.23(11) . . ?
Li1 O4 In1 99.73(11) . . ?
Li1 O4 C11 126.80(15) . . ?
Li1 O5 C18 127.43(15) . . ?
C19 O6 C18 116.66(15) . . ?
C7 N1 In1 125.06(13) . . ?
C21 N1 In1 117.26(12) . . ?
C21 N1 C7 117.67(16) . . ?
C17 N2 In1 122.19(13) . . ?
C23 N2 In1 118.43(12) . . ?
C23 N2 C17 117.34(17) . . ?
C2 C1 O1 121.82(16) . . ?
C6 C1 O1 121.89(16) . . ?
C6 C1 C2 116.25(16) . . ?
C3 C2 C1 120.74(18) . . ?
C8 C2 C1 120.62(16) . . ?
C8 C2 C3 118.64(17) . . ?
H3 C3 C2 117.5(15) . . ?
C4 C3 C2 122.46(19) . . ?
C4 C3 H3 120.1(15) . . ?
C5 C4 C3 117.16(18) . . ?
C10 C4 C3 122.1(2) . . ?
C10 C4 C5 120.7(2) . . ?
H5 C5 C4 121.7(16) . . ?
C6 C5 C4 122.8(2) . . ?
C6 C5 H5 115.5(16) . . ?
C5 C6 C1 120.43(18) . . ?
C7 C6 C1 124.69(17) . . ?
C7 C6 C5 114.82(17) . . ?
C6 C7 N1 128.40(18) . . ?
H7 C7 N1 117.5(13) . . ?
H7 C7 C6 114.1(13) . . ?
O3 C8 O2 120.45(17) . . ?
C2 C8 O2 126.33(17) . . ?
C2 C8 O3 113.20(16) . . ?
H9a C9 O3 111.0(16) . . ?
H9b C9 O3 103.8(16) . . ?
H9b C9 H9a 110(2) . . ?
H9c C9 O3 108.7(15) . . ?
H9c C9 H9a 107(3) . . ?
H9c C9 H9b 117(2) . . ?
H10a C10 C4 109.6(18) . . ?
H10b C10 C4 111.6(15) . . ?
H10b C10 H10a 109(3) . . ?
H10c C10 C4 109(2) . . ?
H10c C10 H10a 108(3) . . ?
H10c C10 H10b 110(3) . . ?
C12 C11 O4 119.81(15) . . ?
C16 C11 O4 122.51(16) . . ?
C16 C11 C12 117.65(16) . . ?
C13 C12 C11 120.43(16) . . ?
C18 C12 C11 119.67(15) . . ?
C18 C12 C13 119.86(16) . . ?
H13 C13 C12 117.0(12) . . ?
C14 C13 C12 121.93(18) . . ?
C14 C13 H13 121.1(12) . . ?
C15 C14 C13 117.40(17) . . ?
C20 C14 C13 121.29(18) . . ?
C20 C14 C15 121.26(18) . . ?
H15 C15 C14 121.8(15) . . ?
C16 C15 C14 122.49(17) . . ?
C16 C15 H15 115.7(15) . . ?
C15 C16 C11 119.78(17) . . ?
C17 C16 C11 123.90(16) . . ?
C17 C16 C15 116.18(17) . . ?
C16 C17 N2 127.61(18) . . ?
H17 C17 N2 118.2(13) . . ?
H17 C17 C16 114.1(13) . . ?
O6 C18 O5 122.10(16) . . ?
C12 C18 O5 125.40(16) . . ?
C12 C18 O6 112.43(14) . . ?
H19a C19 O6 105.1(15) . . ?
H19b C19 O6 111.2(15) . . ?
H19b C19 H19a 112(2) . . ?
H19c C19 O6 111.5(12) . . ?
H19c C19 H19a 110(2) . . ?
H19c C19 H19b 107(2) . . ?
H20a C20 C14 112.0(14) . . ?
H20b C20 C14 111.5(14) . . ?
H20b C20 H20a 106(2) . . ?
H20c C20 C14 111.7(15) . . ?
H20c C20 H20a 110(2) . . ?
H20c C20 H20b 106(2) . . ?
H21a C21 N1 107.6(13) . . ?
H21b C21 N1 107.1(14) . . ?
H21b C21 H21a 111.7(18) . . ?
C22 C21 N1 112.81(16) . . ?
C22 C21 H21a 110.1(14) . . ?
C22 C21 H21b 107.6(14) . . ?
H22a C22 C21 108.9(14) . . ?
H22b C22 C21 108.7(14) . . ?
H22b C22 H22a 108.8(18) . . ?
C23 C22 C21 115.02(16) . . ?
C23 C22 H22a 106.2(14) . . ?
C23 C22 H22b 109.0(13) . . ?
C22 C23 N2 111.50(16) . . ?
H23a C23 N2 109.0(13) . . ?
H23a C23 C22 109.7(14) . . ?
H23b C23 N2 107.5(12) . . ?
H23b C23 C22 109.0(12) . . ?
H23b C23 H23a 110.1(17) . . ?
O2 Li1 O1 88.02(14) . . ?
O4 Li1 O1 82.21(13) . . ?
O4 Li1 O2 170.2(2) . . ?
O5 Li1 O1 168.37(19) . . ?
O5 Li1 O2 103.60(16) . . ?
O5 Li1 O4 86.19(14) . . ?

loop_
_geom_bond_atom_site_label_1
_geom_bond_atom_site_label_2
_geom_bond_distance
_geom_bond_site_symmetry_2
_geom_bond_publ_flag
In1 Cl1 2.4482(4) . ?
In1 Cl2 2.4645(5) . ?
In1 O1 2.1887(12) . ?
In1 O4 2.1160(12) . ?
In1 N1 2.2067(15) . ?
In1 N2 2.3060(16) . ?
O1 C1 1.296(2) . ?
O1 Li1 2.035(4) . ?
O2 C8 1.219(2) . ?
O2 Li1 1.882(4) . ?
O3 C8 1.333(2) . ?
O3 C9 1.437(3) . ?
O4 C11 1.307(2) . ?
O4 Li1 1.908(3) . ?
O5 C18 1.223(2) . ?
O5 Li1 2.003(4) . ?
O6 C18 1.327(2) . ?
O6 C19 1.437(2) . ?
N1 C7 1.287(2) . ?
N1 C21 1.465(2) . ?
N2 C17 1.290(3) . ?
N2 C23 1.464(2) . ?
C1 C2 1.431(2) . ?
C1 C6 1.435(2) . ?
C2 C3 1.407(3) . ?
C2 C8 1.476(3) . ?
C3 H3 1.09(2) . ?
C3 C4 1.388(3) . ?
C4 C5 1.395(3) . ?
C4 C10 1.504(3) . ?
C5 H5 1.08(3) . ?
C5 C6 1.401(3) . ?
C6 C7 1.452(3) . ?
C7 H7 1.08(2) . ?
C9 H9a 1.06(3) . ?
C9 H9b 1.09(3) . ?
C9 H9c 1.10(3) . ?
C10 H10a 1.09(3) . ?
C10 H10b 1.06(3) . ?
C10 H10c 1.05(4) . ?
C11 C12 1.420(2) . ?
C11 C16 1.419(2) . ?
C12 C13 1.398(2) . ?
C12 C18 1.478(2) . ?
C13 H13 1.06(2) . ?
C13 C14 1.394(3) . ?
C14 C15 1.396(3) . ?
C14 C20 1.502(3) . ?
C15 H15 1.08(2) . ?
C15 C16 1.400(3) . ?
C16 C17 1.454(3) . ?
C17 H17 1.10(2) . ?
C19 H19a 1.06(2) . ?
C19 H19b 1.08(3) . ?
C19 H19c 1.13(2) . ?
C20 H20a 1.05(2) . ?
C20 H20b 1.11(3) . ?
C20 H20c 1.08(3) . ?
C21 H21a 1.08(2) . ?
C21 H21b 1.14(2) . ?
C21 C22 1.536(3) . ?
C22 H22a 1.10(2) . ?
C22 H22b 1.11(2) . ?
C22 C23 1.528(3) . ?
C23 H23a 1.08(2) . ?
C23 H23b 1.09(2) . ?

loop_
_geom_torsion_atom_site_label_1
_geom_torsion_atom_site_label_2
_geom_torsion_atom_site_label_3
_geom_torsion_atom_site_label_4
_geom_torsion
_geom_torsion_site_symmetry_1
_geom_torsion_site_symmetry_2
_geom_torsion_site_symmetry_3
_geom_torsion_site_symmetry_4
_geom_torsion_publ_flag
In1 O1 C1 C2 -150.20(14) . . . . ?
In1 O1 C1 C6 32.37(15) . . . . ?
In1 O4 C11 C12 158.06(14) . . . . ?
In1 O4 C11 C16 -23.92(16) . . . . ?
In1 N1 C7 C6 1.10(18) . . . . ?
In1 N1 C21 C22 51.11(13) . . . . ?
In1 N2 C17 C16 19.05(16) . . . . ?
In1 N2 C23 C22 44.91(13) . . . . ?
O1 C1 C2 C3 -173.68(17) . . . . ?
O1 C1 C2 C8 6.8(2) . . . . ?
O1 C1 C6 C5 172.62(17) . . . . ?
O1 C1 C6 C7 -4.3(2) . . . . ?
O2 C8 O3 C9 1.9(2) . . . . ?
O2 C8 C2 C1 1.3(2) . . . . ?
O2 C8 C2 C3 -178.25(19) . . . . ?
O3 C8 C2 C1 179.63(14) . . . . ?
O3 C8 C2 C3 0.13(18) . . . . ?
O4 C11 C12 C13 -175.24(15) . . . . ?
O4 C11 C12 C18 6.93(19) . . . . ?
O4 C11 C16 C15 177.00(17) . . . . ?
O4 C11 C16 C17 -7.6(2) . . . . ?
O5 C18 O6 C19 0.4(2) . . . . ?
O5 C18 C12 C11 17.3(2) . . . . ?
O5 C18 C12 C13 -160.57(18) . . . . ?
O6 C18 C12 C11 -165.77(14) . . . . ?
O6 C18 C12 C13 16.38(18) . . . . ?
N1 C7 C6 C1 -13.6(2) . . . . ?
N1 C7 C6 C5 169.3(2) . . . . ?
N1 C21 C22 C23 24.38(18) . . . . ?
N2 C17 C16 C11 7.6(2) . . . . ?
N2 C17 C16 C15 -176.8(2) . . . . ?
N2 C23 C22 C21 -77.46(18) . . . . ?
C1 C2 C3 C4 -0.7(2) . . . . ?
C1 C6 C5 C4 2.9(2) . . . . ?
C2 C3 C4 C5 -1.6(2) . . . . ?
C2 C3 C4 C10 178.4(2) . . . . ?
C3 C4 C5 C6 0.5(2) . . . . ?
C4 C5 C6 C7 -179.88(19) . . . . ?
C11 C12 C13 C14 -3.9(2) . . . . ?
C11 C16 C15 C14 0.5(2) . . . . ?
C12 C13 C14 C15 -0.7(2) . . . . ?
C12 C13 C14 C20 -178.08(18) . . . . ?
C13 C14 C15 C16 2.4(2) . . . . ?
C14 C15 C16 C17 -175.29(18) . . . . ?

loop_
_exptl_oxdiff_crystal_face_indexfrac_h
_exptl_oxdiff_crystal_face_indexfrac_k
_exptl_oxdiff_crystal_face_indexfrac_l
_exptl_oxdiff_crystal_face_x
_exptl_oxdiff_crystal_face_y
_exptl_oxdiff_crystal_face_z
-0.0000 -0.0000 1.0000 0.0957 0.0303 0.0521
0.0000 0.0000 -1.0000 -0.0957 -0.0303 -0.0521
-2.0000 1.0000 0.0000 -0.1732 -0.0808 0.2865
2.0000 -1.0000 -0.0000 0.1732 0.0808 -0.2865
0.0000 1.0000 -0.0000 -0.0324 0.0673 0.0203
-0.0000 -1.0000 0.0000 0.0324 -0.0673 -0.0203
-1.0000 -1.0000 1.0000 0.0577 -0.1110 0.1649
-1.0000 2.0000 1.0000 -0.0395 0.0909 0.2258
1.0000 1.0000 -1.0000 -0.0577 0.1110 -0.1649
1.0000 -2.0000 -1.0000 0.0395 -0.0909 -0.2258
0.0000 2.0000 1.0000 0.0309 0.1649 0.0927
-0.0000 -2.0000 -1.0000 -0.0309 -0.1649 -0.0927
-1.0000 -1.0000 0.0000 -0.0380 -0.1413 0.1128
1.0000 1.0000 -0.0000 0.0380 0.1413 -0.1128
0.0000 1.0000 -1.0000 -0.1281 0.0370 -0.0318
-0.0000 -1.0000 1.0000 0.1281 -0.0370 0.0318

loop_
_restr_rigu_atom_site_label_1
_restr_rigu_atom_site_label_2
_restr_rigu_target_weight_param
_restr_rigu_u13_diff
_restr_rigu_u23_diff
_restr_rigu_u33_diff
C21 H21a 0.004000 0.000878 -0.000552 -0.003400
C21 H21b 0.004000 0.000924 0.001338 -0.001208
H21a H21b 0.004000 -0.002516 -0.008516 0.001796
C22 H22a 0.004000 0.000523 0.000211 -0.000956
C22 H22b 0.004000 0.000247 0.000077 -0.001255
H22a H22b 0.004000 -0.006810 0.002376 -0.000603
C23 H23a 0.004000 0.000577 -0.000243 -0.002865
C23 H23b 0.004000 -0.000578 -0.000171 -0.001356
H23a H23b 0.004000 -0.003942 -0.007148 -0.002218
